data_1001691
loop_
_publ_author_name
'Leligny, H'
'Durcok, S'
'Labbe, P'
'Ledesert, M'
'Raveau, B'

_publ_section_title
;
X-ray investigation of the incommensurate modulated structure of Bi2.08
Sr1.84 Cu O6-d
;
_journal_coden_ASTM ASBSDK
_journal_name_full 'Acta Crystallographica B (39,1983-)'
_journal_page_first 407
_journal_page_last 418
_journal_volume 48
_journal_year 1992
_chemical_formula_structural 'Bi1.916 Sr1.84 Cu O5.482'
_chemical_formula_sum 'Bi1.916 Cu O5.482 Sr1.84'
_chemical_name_systematic
;
Bismuth strontium copper oxide (1.9/1.8/1/5.5)
;
_space_group_IT_number 15
_symmetry_cell_setting monoclinic
_symmetry_Int_Tables_number 15
_symmetry_space_group_name_Hall '-A 2ya'
_symmetry_space_group_name_H-M 'A 1 2/a 1'
_cell_angle_alpha 90
_cell_angle_beta 89.93(1)
_cell_angle_gamma 90
_cell_formula_units_Z 4
_cell_length_a 5.3791(6)
_cell_length_b 5.3811(9)
_cell_length_c 24.58899(300)
_cell_volume 711.7
_refine_ls_R_factor_all 0.061
_cod_database_code 1001691

loop_
_symmetry_equiv_pos_as_xyz
x,y,z
1/2+x,-y,z
-x,-y,-z
1/2-x,y,-z
x,1/2+y,1/2+z
1/2+x,1/2-y,1/2+z
-x,1/2-y,1/2-z
1/2-x,1/2+y,1/2-z

loop_
_atom_site_label
_atom_site_type_symbol
_atom_site_symmetry_multiplicity
_atom_site_Wyckoff_symbol
_atom_site_fract_x
_atom_site_fract_y
_atom_site_fract_z
_atom_site_occupancy
_atom_site_attached_hydrogens
_atom_site_calc_flag
Bi1 Bi3+ 8 f -0.0006(2) 0.2754(2) 0.0654 0.9579(95) 0 d
Sr1 Sr2+ 8 f 0.5003(4) 0.2473(5) 0.1785(1) 0.920(9) 0 d
Cu1 Cu2+ 4 d 0. 0.25 0.25 1. 0 d
O1 O2- 8 f 0.2526(50) 0.0004(40) 0.2517(10) 1. 0 d
O2 O2- 8 f 0.0147(40) 0.2003(50) 0.1499(8) 0.741(37) 0 d
O3 O2- 8 f 0.521(5) 0.3404(40) 0.0698(9) 1. 0 d

loop_
_atom_type_symbol
_atom_type_oxidation_number
Bi3+ 3.000
Sr2+ 2.000
Cu2+ 1.536
O2- -2.000
